data_2107050
loop_
_publ_author_name
'Louer, M.'
'Grandjean, D.'
'Weigel, D.'

_publ_section_title
;
 Etude structurale des hydroxynitrates de nickel et de zinc. II. Structure
 cristalline du nitrate basique de zinc (Zn (O H)2)2 Zn (N O3)2
;
_journal_name_full 'Acta Crystallographica B (24,1968-38,1982)'
_journal_page_first 1703
_journal_page_last 1706
_journal_volume 29
_journal_year 1973
_chemical_formula_sum 'H4 N2 O10 Zn3'
_chemical_name_systematic 'Zn3 (O H)4 (N O3)2'
_space_group_IT_number 14
_symmetry_space_group_name_Hall '-P 2ybc'
_symmetry_space_group_name_H-M 'P 1 21/c 1'
_cell_angle_alpha 90
_cell_angle_beta 100.96
_cell_angle_gamma 90
_cell_formula_units_Z 4
_cell_length_a 7.038
_cell_length_b 9.658
_cell_length_c 11.182
_cell_volume 746.210
_citation_journal_id_ASTM ACBCAR
_cod_data_source_file Louer_ACBCAR_1973_1052.cif
_cod_data_source_block H4N2O10Zn3
_cod_original_cell_volume 746.2105
_cod_database_code 2107050

loop_
_symmetry_equiv_pos_as_xyz
x,y,z
-x,y+1/2,-z+1/2
-x,-y,-z
x,-y-1/2,z-1/2

loop_
_atom_site_label
_atom_site_type_symbol
_atom_site_fract_x
_atom_site_fract_y
_atom_site_fract_z
_atom_site_occupancy
_atom_site_U_iso_or_equiv
O1 O-2 0.8373 0.066 0.2901 1 0.0
Zn2 Zn+2 0.0339 0.2536 0.3582 1 0.0
N2 N+5 0.664 0.2338 0.0182 1 0.0
O9 O-2 0.1605 0.2457 0.2174 1 0.0
O10 O-2 0.1011 0.0764 0.4674 1 0.0
Zn1 Zn+2 0.0201 0.074 0.1247 1 0.0
O8 O-2 0.8545 0.4326 0.2864 1 0.0
O7 O-2 0.1267 0.4346 0.4656 1 0.0
N1 N+5 0.629 0.0788 0.2487 1 0.0
O3 O-2 0.5395 0.1841 0.2361 1 0.0
Zn3 Zn+2 -0.0185 0.4058 0.1202 1 0.0
O5 O-2 0.566 0.1313 -0.0135 1 0.0
O4 O-2 0.8616 0.2482 0.0057 1 0.0
O2 O-2 0.551 0.9662 0.2645 1 0.0
O6 O-2 0.5389 0.3474 0.0088 1 0.0
